data_7124946
loop_
_publ_author_name
'McKeown, Paul'
'Davidson, Matthew G.'
'Kociok-K\"ohn, Gabriele'
'Jones, Matthew D.'

_publ_section_title
;
 Aluminium salalens vs. salans: &quot;Initiator Design&quot; for the
 isoselective polymerisation of rac-lactide.
;
_journal_issue 68
_journal_name_full 'Chemical communications (Cambridge, England)'
_journal_page_first 10431
_journal_page_last 10434
_journal_paper_doi 10.1039/c6cc05795k
_journal_volume 52
_journal_year 2016
_chemical_formula_moiety '4(C39 H63 Al N2 O3), C11 H26'
_chemical_formula_sum 'C167 H278 Al4 N8 O12'
_chemical_formula_weight 2697.88
_space_group_crystal_system monoclinic
_space_group_IT_number 15
_space_group_name_Hall '-I 2ya'
_space_group_name_H-M_alt 'I 1 2/a 1'
_atom_sites_solution_hydrogens mixed
_audit_creation_method SHELXL-2014/7
_audit_update_record
;
2016-07-07 deposited with the CCDC.
2016-07-27 downloaded from the CCDC.
;
_cell_angle_alpha 90
_cell_angle_beta 108.075(2)
_cell_angle_gamma 90
_cell_formula_units_Z 2
_cell_length_a 29.9091(5)
_cell_length_b 11.0908(2)
_cell_length_c 25.9834(4)
_cell_measurement_reflns_used 14522
_cell_measurement_temperature 150(2)
_cell_measurement_theta_max 73.1610
_cell_measurement_theta_min 3.5810
_cell_volume 8193.8(3)
_computing_cell_refinement 'CrysAlisPro 1.171.38.41 (Rigaku OD, 2015)'
_computing_data_collection 'CrysAlisPro 1.171.38.41 (Rigaku OD, 2015)'
_computing_data_reduction 'CrysAlisPro 1.171.38.41 (Rigaku OD, 2015)'
_computing_molecular_graphics 'ORTEP3 for Windows - Farrugia, L. J. J. Appl. Crystallogr. 1997, 30, 565'
_computing_publication_material
;
 'WinGX publication routines, Farrugia, 
 L. J., J. Appl. Crystallogr., 1999, 32, 837-838
;
_computing_structure_refinement
;
 SHELXL-2014/8 (Sheldrick, 2014)
 Sheldrick GM (2008) Acta Crystallogr A64:112--122 and 
 C. B. H\"ubschle, G. M. Sheldrick and B. Dittrich
 ShelXle: a Qt graphical user interface for SHELXL
 J. Appl. Cryst., 44, (2011) 1281-1284.
;
_computing_structure_solution
; 
 SHELXT
 Sheldrick, G. M. (2008). Acta Cryst. A64, 112-122.
;
_diffrn_ambient_environment N~2~
_diffrn_ambient_temperature 150(2)
_diffrn_detector 'CCD plate'
_diffrn_detector_area_resol_mean 8.1150
_diffrn_detector_type EosS2
_diffrn_measured_fraction_theta_full 0.999
_diffrn_measured_fraction_theta_max 0.986
_diffrn_measurement_device 'four-circle diffractometer'
_diffrn_measurement_device_type 'SuperNova, Dual, Cu at zero, EosS2'
_diffrn_measurement_method '\w scans'
_diffrn_radiation_monochromator mirror
_diffrn_radiation_probe x-ray
_diffrn_radiation_type 'Cu K\a'
_diffrn_radiation_wavelength 1.54184
_diffrn_reflns_av_R_equivalents 0.0186
_diffrn_reflns_av_unetI/netI 0.0184
_diffrn_reflns_Laue_measured_fraction_full 0.999
_diffrn_reflns_Laue_measured_fraction_max 0.986
_diffrn_reflns_limit_h_max 37
_diffrn_reflns_limit_h_min -34
_diffrn_reflns_limit_k_max 13
_diffrn_reflns_limit_k_min -9
_diffrn_reflns_limit_l_max 29
_diffrn_reflns_limit_l_min -32
_diffrn_reflns_number 24017
_diffrn_reflns_point_group_measured_fraction_full 0.999
_diffrn_reflns_point_group_measured_fraction_max 0.986
_diffrn_reflns_theta_full 67.684
_diffrn_reflns_theta_max 73.331
_diffrn_reflns_theta_min 3.108
_diffrn_source 'micro-focus sealed X-ray tube'
_diffrn_source_type 'SuperNova (Cu) X-ray Source'
_exptl_absorpt_coefficient_mu 0.710
_exptl_absorpt_correction_T_max 1.00000
_exptl_absorpt_correction_T_min 0.80973
_exptl_absorpt_correction_type multi-scan
_exptl_absorpt_process_details
;
CrysAlisPro 1.171.38.41 (Rigaku Oxford Diffraction, 2015)
Empirical absorption correction using spherical harmonics,
 implemented in SCALE3 ABSPACK scaling algorithm.
;
_exptl_crystal_colour colourless
_exptl_crystal_density_diffrn 1.093
_exptl_crystal_description plate
_exptl_crystal_F_000 2968
_exptl_crystal_size_max 0.200
_exptl_crystal_size_mid 0.150
_exptl_crystal_size_min 0.040
_refine_diff_density_max 0.323
_refine_diff_density_min -0.288
_refine_diff_density_rms 0.041
_refine_ls_extinction_method none
_refine_ls_goodness_of_fit_ref 1.021
_refine_ls_hydrogen_treatment mixed
_refine_ls_matrix_type full
_refine_ls_number_parameters 549
_refine_ls_number_reflns 8123
_refine_ls_number_restraints 75
_refine_ls_restrained_S_all 1.040
_refine_ls_R_factor_all 0.0399
_refine_ls_R_factor_gt 0.0368
_refine_ls_shift/su_max 0.002
_refine_ls_shift/su_mean 0.000
_refine_ls_structure_factor_coef Fsqd
_refine_ls_weighting_details 'w=1/[\s^2^(Fo^2^)+(0.0536P)^2^+6.0177P] where P=(Fo^2^+2Fc^2^)/3'
_refine_ls_weighting_scheme calc
_refine_ls_wR_factor_gt 0.0989
_refine_ls_wR_factor_ref 0.1017
_reflns_Friedel_coverage 0.000
_reflns_number_gt 7472
_reflns_number_total 8123
_reflns_threshold_expression 'I > 2\s(I)'
_cod_data_source_file c6cc05795k2.cif
_cod_data_source_block Al1OiPr
_cod_original_sg_symbol_H-M 'I 2/a'
_cod_database_code 7124946
_shelx_shelxl_version_number 2014/7
_shelx_space_group_comment
;
The symmetry employed for this shelxl refinement is uniquely defined
by the following loop, which should always be used as a source of
symmetry information in preference to the above space-group names.
They are only intended as comments.
;
_shelx_estimated_absorpt_t_min 0.871
_shelx_estimated_absorpt_t_max 0.972
_oxdiff_exptl_absorpt_empirical_full_min 0.821
_oxdiff_exptl_absorpt_empirical_full_max 1.253
_oxdiff_exptl_absorpt_empirical_details
;
Empirical correction (ABSPACK) includes:
- Absorption correction using spherical harmonics
- Frame scaling
;

loop_
_space_group_symop_operation_xyz
'x, y, z'
'-x+1/2, y, -z'
'x+1/2, y+1/2, z+1/2'
'-x+1, y+1/2, -z+1/2'
'-x, -y, -z'
'x-1/2, -y, z'
'-x+1/2, -y+1/2, -z+1/2'
'x, -y+1/2, z+1/2'

loop_
_atom_site_label
_atom_site_type_symbol
_atom_site_fract_x
_atom_site_fract_y
_atom_site_fract_z
_atom_site_U_iso_or_equiv
_atom_site_adp_type
_atom_site_occupancy
_atom_site_site_symmetry_order
_atom_site_calc_flag
_atom_site_refinement_flags_posn
_atom_site_refinement_flags_adp
_atom_site_refinement_flags_occupancy
_atom_site_disorder_assembly
_atom_site_disorder_group
Al1 Al 0.46328(2) 0.08990(3) 0.65951(2) 0.01675(9) Uani 1 1 d . . . . .
O1 O 0.42016(3) 0.08959(8) 0.69163(3) 0.0271(2) Uani 1 1 d . . . . .
N1 N 0.46217(3) -0.05615(8) 0.60970(4) 0.01753(19) Uani 1 1 d . . . . .
O2 O 0.43715(3) 0.18193(7) 0.60085(3) 0.02084(17) Uani 1 1 d . . . . .
N2 N 0.49387(3) -0.04106(9) 0.71872(4) 0.01815(19) Uani 1 1 d . . . . .
H2 H 0.4689(5) -0.0614(13) 0.7276(6) 0.023(3) Uiso 1 1 d . . . . .
O3 O 0.51589(3) 0.17536(7) 0.68157(3) 0.02067(17) Uani 1 1 d . . . . .
C1 C 0.37370(11) 0.1315(3) 0.67735(13) 0.0294(6) Uani 0.828(4) 1 d . . P A 1
H1 H 0.3661 0.1770 0.6425 0.035 Uiso 0.828(4) 1 calc R U P A 1
C2 C 0.36922(18) 0.2149(4) 0.7221(2) 0.0511(12) Uani 0.828(4) 1 d . . P A 1
H2A H 0.3369 0.2452 0.7129 0.077 Uiso 0.828(4) 1 calc R U P A 1
H2B H 0.3770 0.1703 0.7563 0.077 Uiso 0.828(4) 1 calc R U P A 1
H2C H 0.3909 0.2829 0.7260 0.077 Uiso 0.828(4) 1 calc R U P A 1
C3 C 0.33992(6) 0.02550(19) 0.67114(8) 0.0418(6) Uani 0.828(4) 1 d . . P A 1
H3A H 0.3075 0.0556 0.6612 0.063 Uiso 0.828(4) 1 calc R U P A 1
H3B H 0.3433 -0.0287 0.6428 0.063 Uiso 0.828(4) 1 calc R U P A 1
H3C H 0.3472 -0.0184 0.7055 0.063 Uiso 0.828(4) 1 calc R U P A 1
C1A C 0.3794(6) 0.1755(13) 0.6865(6) 0.032(3) Uani 0.172(4) 1 d . . P A 2
H1A H 0.3886 0.2566 0.6764 0.038 Uiso 0.172(4) 1 calc R U P A 2
C2A C 0.3693(8) 0.1874(17) 0.7359(7) 0.033(4) Uani 0.172(4) 1 d . U P A 2
H2A1 H 0.3970 0.2189 0.7637 0.050 Uiso 0.172(4) 1 calc R U P A 2
H2A2 H 0.3428 0.2431 0.7310 0.050 Uiso 0.172(4) 1 calc R U P A 2
H2A3 H 0.3610 0.1083 0.7471 0.050 Uiso 0.172(4) 1 calc R U P A 2
C3A C 0.3402(3) 0.1277(12) 0.6394(4) 0.055(4) Uani 0.172(4) 1 d . . P A 2
H3A1 H 0.3509 0.1230 0.6074 0.082 Uiso 0.172(4) 1 calc R U P A 2
H3A2 H 0.3312 0.0472 0.6481 0.082 Uiso 0.172(4) 1 calc R U P A 2
H3A3 H 0.3131 0.1819 0.6320 0.082 Uiso 0.172(4) 1 calc R U P A 2
C4 C 0.41256(4) 0.16199(10) 0.54906(4) 0.0186(2) Uani 1 1 d . . . . .
C5 C 0.39738(4) 0.25865(10) 0.51184(4) 0.0199(2) Uani 1 1 d . . . . .
C6 C 0.37153(4) 0.23055(11) 0.45850(4) 0.0221(2) Uani 1 1 d . . . . .
H6 H 0.3613 0.2952 0.4337 0.027 Uiso 1 1 calc R U . . .
C7 C 0.35979(4) 0.11331(11) 0.43934(4) 0.0218(2) Uani 1 1 d . . . . .
C8 C 0.37628(4) 0.02066(11) 0.47620(5) 0.0217(2) Uani 1 1 d . . . . .
H8 H 0.3701 -0.0605 0.4644 0.026 Uiso 1 1 calc R U . . .
C9 C 0.40173(4) 0.04347(10) 0.53019(4) 0.0197(2) Uani 1 1 d . . . . .
C10 C 0.40840(4) 0.39011(11) 0.52965(5) 0.0227(2) Uani 1 1 d . . . . .
C11 C 0.46174(5) 0.40777(11) 0.55057(5) 0.0283(3) Uani 1 1 d . . . . .
H11A H 0.4753 0.3876 0.5218 0.043 Uiso 1 1 calc R U . . .
H11B H 0.4752 0.3551 0.5818 0.043 Uiso 1 1 calc R U . . .
H11C H 0.4688 0.4920 0.5614 0.043 Uiso 1 1 calc R U . . .
C12 C 0.38697(5) 0.42077(12) 0.57454(6) 0.0322(3) Uani 1 1 d . . . . .
H12A H 0.3941 0.5048 0.5858 0.048 Uiso 1 1 calc R U . . .
H12B H 0.4003 0.3674 0.6056 0.048 Uiso 1 1 calc R U . . .
H12C H 0.3528 0.4097 0.5609 0.048 Uiso 1 1 calc R U . . .
C13 C 0.38862(6) 0.47968(12) 0.48315(5) 0.0378(3) Uani 1 1 d . . . . .
H13A H 0.4020 0.4624 0.4539 0.057 Uiso 1 1 calc R U . . .
H13B H 0.3969 0.5620 0.4964 0.057 Uiso 1 1 calc R U . . .
H13C H 0.3543 0.4718 0.4694 0.057 Uiso 1 1 calc R U . . .
C14 C 0.33068(4) 0.09049(12) 0.37992(5) 0.0250(3) Uani 1 1 d . . . . .
C15 C 0.36350(5) 0.08706(17) 0.34498(5) 0.0421(4) Uani 1 1 d . . . . .
H15A H 0.3792 0.1652 0.3469 0.063 Uiso 1 1 calc R U . . .
H15B H 0.3452 0.0700 0.3073 0.063 Uiso 1 1 calc R U . . .
H15C H 0.3871 0.0237 0.3583 0.063 Uiso 1 1 calc R U . . .
C16 C 0.29369(6) 0.18906(16) 0.35905(6) 0.0494(4) Uani 1 1 d . . . . .
H16A H 0.2750 0.1977 0.3839 0.074 Uiso 1 1 calc R U . . .
H16B H 0.2730 0.1670 0.3230 0.074 Uiso 1 1 calc R U . . .
H16C H 0.3094 0.2656 0.3569 0.074 Uiso 1 1 calc R U . . .
C17 C 0.30471(5) -0.03019(14) 0.37379(5) 0.0369(3) Uani 1 1 d . . . . .
H17A H 0.2844 -0.0395 0.3363 0.055 Uiso 1 1 calc R U . . .
H17B H 0.2855 -0.0322 0.3982 0.055 Uiso 1 1 calc R U . . .
H17C H 0.3276 -0.0962 0.3829 0.055 Uiso 1 1 calc R U . . .
C18 C 0.41382(4) -0.06089(10) 0.56924(4) 0.0205(2) Uani 1 1 d . . . . .
H18A H 0.3905 -0.0640 0.5891 0.025 Uiso 1 1 calc R U . . .
H18B H 0.4109 -0.1365 0.5482 0.025 Uiso 1 1 calc R U . . .
C19 C 0.49961(4) -0.03754(10) 0.58296(4) 0.0201(2) Uani 1 1 d . . . . .
H19A H 0.5297 -0.0195 0.6113 0.024 Uiso 1 1 calc R U . . .
H19B H 0.4912 0.0337 0.5589 0.024 Uiso 1 1 calc R U . . .
C20 C 0.50689(5) -0.14491(11) 0.54987(5) 0.0256(3) Uani 1 1 d . . . . .
H20A H 0.5331 -0.1276 0.5352 0.031 Uiso 1 1 calc R U . . .
H20B H 0.4781 -0.1582 0.5189 0.031 Uiso 1 1 calc R U . . .
C21 C 0.51808(5) -0.25854(11) 0.58482(5) 0.0275(3) Uani 1 1 d . . . . .
H21A H 0.5203 -0.3286 0.5622 0.033 Uiso 1 1 calc R U . . .
H21B H 0.5488 -0.2489 0.6133 0.033 Uiso 1 1 calc R U . . .
C22 C 0.47964(4) -0.28083(10) 0.61090(5) 0.0237(2) Uani 1 1 d . . . . .
H22A H 0.4888 -0.3502 0.6360 0.028 Uiso 1 1 calc R U . . .
H22B H 0.4501 -0.3024 0.5823 0.028 Uiso 1 1 calc R U . . .
C23 C 0.47060(4) -0.17146(10) 0.64211(4) 0.0196(2) Uani 1 1 d . . . . .
H23 H 0.4413 -0.1887 0.6516 0.024 Uiso 1 1 calc R U . . .
C24 C 0.50943(4) -0.14744(10) 0.69517(4) 0.0208(2) Uani 1 1 d . . . . .
H24A H 0.5135 -0.2176 0.7198 0.025 Uiso 1 1 calc R U . . .
H24B H 0.5397 -0.1312 0.6884 0.025 Uiso 1 1 calc R U . . .
C25 C 0.52848(4) 0.00826(11) 0.76801(4) 0.0205(2) Uani 1 1 d . . . . .
H25A H 0.5409 -0.0584 0.7939 0.025 Uiso 1 1 calc R U . . .
H25B H 0.5124 0.0660 0.7854 0.025 Uiso 1 1 calc R U . . .
C26 C 0.56900(4) 0.07123(11) 0.75652(4) 0.0203(2) Uani 1 1 d . . . . .
C27 C 0.61458(4) 0.05062(11) 0.79068(4) 0.0226(2) Uani 1 1 d . . . . .
H27 H 0.6195 -0.0068 0.8190 0.027 Uiso 1 1 calc R U . . .
C28 C 0.65299(4) 0.11199(12) 0.78427(5) 0.0236(2) Uani 1 1 d . . . . .
C29 C 0.64358(4) 0.19506(11) 0.74184(5) 0.0232(2) Uani 1 1 d . . . . .
H29 H 0.6694 0.2377 0.7367 0.028 Uiso 1 1 calc R U . . .
C30 C 0.59882(4) 0.21950(11) 0.70658(4) 0.0206(2) Uani 1 1 d . . . . .
C31 C 0.56028(4) 0.15495(10) 0.71410(4) 0.0192(2) Uani 1 1 d . . . . .
C32 C 0.70377(4) 0.09233(12) 0.82106(5) 0.0282(3) Uani 1 1 d . . . . .
C33 C 0.72609(5) 0.21329(15) 0.84281(6) 0.0439(4) Uani 1 1 d . . . . .
H33A H 0.7580 0.1999 0.8672 0.066 Uiso 1 1 calc R U . . .
H33B H 0.7072 0.2531 0.8626 0.066 Uiso 1 1 calc R U . . .
H33C H 0.7274 0.2644 0.8126 0.066 Uiso 1 1 calc R U . . .
C34 C 0.70630(5) 0.01031(17) 0.86896(6) 0.0474(4) Uani 1 1 d . . . . .
H34A H 0.6877 0.0452 0.8903 0.071 Uiso 1 1 calc R U . . .
H34B H 0.7391 0.0023 0.8917 0.071 Uiso 1 1 calc R U . . .
H34C H 0.6937 -0.0693 0.8556 0.071 Uiso 1 1 calc R U . . .
C35 C 0.73313(5) 0.03337(17) 0.78863(6) 0.0455(4) Uani 1 1 d . . . . .
H35A H 0.7191 -0.0442 0.7742 0.068 Uiso 1 1 calc R U . . .
H35B H 0.7653 0.0203 0.8124 0.068 Uiso 1 1 calc R U . . .
H35C H 0.7337 0.0864 0.7587 0.068 Uiso 1 1 calc R U . . .
C36 C 0.59175(4) 0.31516(11) 0.66192(5) 0.0216(2) Uani 1 1 d . . . . .
C37 C 0.55985(4) 0.41634(11) 0.67097(5) 0.0256(3) Uani 1 1 d . . . . .
H37A H 0.5295 0.3822 0.6707 0.038 Uiso 1 1 calc R U . . .
H37B H 0.5548 0.4763 0.6420 0.038 Uiso 1 1 calc R U . . .
H37C H 0.5749 0.4550 0.7060 0.038 Uiso 1 1 calc R U . . .
C38 C 0.57015(4) 0.25660(11) 0.60588(5) 0.0248(2) Uani 1 1 d . . . . .
H38A H 0.5655 0.3182 0.5777 0.037 Uiso 1 1 calc R U . . .
H38B H 0.5398 0.2202 0.6039 0.037 Uiso 1 1 calc R U . . .
H38C H 0.5914 0.1942 0.6004 0.037 Uiso 1 1 calc R U . . .
C39 C 0.63838(4) 0.37426(13) 0.66229(5) 0.0298(3) Uani 1 1 d . . . . .
H39A H 0.6322 0.4354 0.6337 0.045 Uiso 1 1 calc R U . . .
H39B H 0.6595 0.3126 0.6559 0.045 Uiso 1 1 calc R U . . .
H39C H 0.6531 0.4124 0.6975 0.045 Uiso 1 1 calc R U . . .
C41 C 0.2540(7) 0.3095(10) 0.4952(8) 0.042(3) Uani 0.25 1 d D U P B -1
H41A H 0.2332 0.3761 0.4781 0.064 Uiso 0.25 1 calc R U P B -1
H41B H 0.2631 0.3180 0.5347 0.064 Uiso 0.25 1 calc R U P B -1
H41C H 0.2823 0.3114 0.4837 0.064 Uiso 0.25 1 calc R U P B -1
C42 C 0.2279(2) 0.1872(7) 0.4780(3) 0.0258(13) Uani 0.25 1 d D U P B -1
H42A H 0.2181 0.1814 0.4381 0.031 Uiso 0.25 1 calc R U P B -1
H42B H 0.1990 0.1880 0.4889 0.031 Uiso 0.25 1 calc R U P B -1
C43 C 0.2571(3) 0.0707(7) 0.5025(6) 0.0219(19) Uani 0.25 1 d D U P B -1
H43A H 0.2666 0.0771 0.5424 0.026 Uiso 0.25 1 calc R U P B -1
H43B H 0.2862 0.0715 0.4920 0.026 Uiso 0.25 1 calc R U P B -1
C44 C 0.2325(2) -0.0563(7) 0.4859(2) 0.0311(13) Uani 0.25 1 d D . P B -1
H44A H 0.2036 -0.0553 0.4968 0.037 Uiso 0.25 1 calc R U P B -1
H44B H 0.2221 -0.0594 0.4458 0.037 Uiso 0.25 1 calc R U P B -1
C45 C 0.2563(8) -0.1723(11) 0.5051(12) 0.078(4) Uani 0.25 1 d D U P B -1
H45A H 0.2748 -0.1453 0.5418 0.094 Uiso 0.25 1 calc R U P B -1
H45B H 0.2291 -0.2143 0.5109 0.094 Uiso 0.25 1 calc R U P B -1
C46 C 0.2824(6) -0.2729(14) 0.5029(6) 0.104(4) Uani 0.25 1 d D U P B -1
H46A H 0.2857 -0.3230 0.5350 0.157 Uiso 0.25 1 calc R U P B -1
H46B H 0.2666 -0.3193 0.4702 0.157 Uiso 0.25 1 calc R U P B -1
H46C H 0.3136 -0.2483 0.5020 0.157 Uiso 0.25 1 calc R U P B -1
C51 C 0.2581(4) -0.2629(12) 0.4988(7) 0.062(3) Uani 0.25 1 d D U P C -2
H51A H 0.2819 -0.3163 0.5223 0.093 Uiso 0.25 1 calc R U P C -2
H51B H 0.2273 -0.2820 0.5024 0.093 Uiso 0.25 1 calc R U P C -2
H51C H 0.2572 -0.2744 0.4611 0.093 Uiso 0.25 1 calc R U P C -2
C52 C 0.2711(4) -0.1267(12) 0.5159(4) 0.063(3) Uani 0.25 1 d D U P C -2
H52A H 0.2746 -0.1324 0.5550 0.076 Uiso 0.25 1 calc R U P C -2
H52B H 0.3038 -0.1249 0.5147 0.076 Uiso 0.25 1 calc R U P C -2
C53 C 0.2589(5) 0.0054(13) 0.5067(7) 0.066(4) Uani 0.25 1 d D U P C -2
H53A H 0.2511 0.0049 0.4668 0.079 Uiso 0.25 1 calc R U P C -2
H53B H 0.2278 0.0017 0.5127 0.079 Uiso 0.25 1 calc R U P C -2
C54 C 0.2661(4) 0.1344(12) 0.5144(4) 0.056(3) Uani 0.25 1 d D U P C -2
H54A H 0.2985 0.1357 0.5122 0.068 Uiso 0.25 1 calc R U P C -2
H54B H 0.2708 0.1348 0.5538 0.068 Uiso 0.25 1 calc R U P C -2
C55 C 0.2568(8) 0.2677(12) 0.5056(12) 0.085(6) Uani 0.25 1 d D U P C -2
H55A H 0.2822 0.3131 0.5312 0.128 Uiso 0.25 1 calc R U P C -2
H55B H 0.2554 0.2888 0.4685 0.128 Uiso 0.25 1 calc R U P C -2
H55C H 0.2268 0.2878 0.5114 0.128 Uiso 0.25 1 calc R U P C -2

loop_
_atom_site_aniso_label
_atom_site_aniso_U_11
_atom_site_aniso_U_22
_atom_site_aniso_U_33
_atom_site_aniso_U_23
_atom_site_aniso_U_13
_atom_site_aniso_U_12
Al1 0.01774(16) 0.01770(17) 0.01477(15) -0.00092(12) 0.00499(12) -0.00228(12)
O1 0.0197(4) 0.0378(5) 0.0254(4) 0.0091(4) 0.0095(3) 0.0052(4)
N1 0.0198(5) 0.0165(5) 0.0160(4) 0.0009(3) 0.0053(4) -0.0027(4)
O2 0.0271(4) 0.0182(4) 0.0150(4) -0.0015(3) 0.0034(3) -0.0014(3)
N2 0.0184(5) 0.0204(5) 0.0164(4) -0.0008(4) 0.0063(4) -0.0036(4)
O3 0.0187(4) 0.0213(4) 0.0207(4) 0.0013(3) 0.0041(3) -0.0034(3)
C1 0.0213(11) 0.0390(16) 0.0297(14) 0.0095(12) 0.0106(10) 0.0083(12)
C2 0.0380(14) 0.0371(18) 0.079(3) -0.0074(17) 0.0198(18) 0.0074(12)
C3 0.0258(9) 0.0557(13) 0.0449(11) -0.0102(9) 0.0122(7) -0.0082(8)
C1A 0.034(7) 0.035(7) 0.025(5) -0.007(5) 0.005(4) 0.019(6)
C2A 0.028(5) 0.039(8) 0.036(6) -0.017(5) 0.015(4) 0.008(5)
C3A 0.022(4) 0.093(9) 0.046(6) -0.024(6) 0.005(4) 0.008(5)
C4 0.0188(5) 0.0214(6) 0.0160(5) -0.0015(4) 0.0058(4) -0.0012(4)
C5 0.0214(5) 0.0200(6) 0.0189(5) -0.0015(4) 0.0071(4) -0.0004(4)
C6 0.0239(6) 0.0231(6) 0.0185(5) 0.0015(4) 0.0053(4) 0.0009(5)
C7 0.0197(5) 0.0275(6) 0.0171(5) -0.0026(4) 0.0041(4) -0.0012(5)
C8 0.0218(5) 0.0214(6) 0.0207(5) -0.0045(4) 0.0048(4) -0.0026(4)
C9 0.0191(5) 0.0208(6) 0.0188(5) -0.0004(4) 0.0052(4) -0.0014(4)
C10 0.0293(6) 0.0183(6) 0.0196(5) -0.0002(4) 0.0063(4) 0.0011(5)
C11 0.0317(7) 0.0218(6) 0.0317(6) -0.0044(5) 0.0100(5) -0.0054(5)
C12 0.0410(8) 0.0257(6) 0.0347(7) -0.0057(5) 0.0186(6) 0.0034(6)
C13 0.0554(9) 0.0212(6) 0.0288(6) 0.0033(5) 0.0015(6) 0.0015(6)
C14 0.0242(6) 0.0296(7) 0.0179(5) -0.0026(5) 0.0019(4) -0.0024(5)
C15 0.0365(8) 0.0685(11) 0.0216(6) -0.0103(6) 0.0092(5) -0.0184(7)
C16 0.0484(9) 0.0477(9) 0.0332(7) -0.0076(7) -0.0149(7) 0.0136(8)
C17 0.0377(7) 0.0440(8) 0.0226(6) -0.0035(6) -0.0002(5) -0.0161(6)
C18 0.0207(5) 0.0196(5) 0.0195(5) -0.0016(4) 0.0038(4) -0.0042(4)
C19 0.0218(5) 0.0202(6) 0.0197(5) 0.0003(4) 0.0083(4) -0.0029(4)
C20 0.0316(6) 0.0246(6) 0.0244(6) -0.0018(5) 0.0142(5) -0.0011(5)
C21 0.0342(7) 0.0218(6) 0.0283(6) -0.0035(5) 0.0124(5) 0.0024(5)
C22 0.0332(6) 0.0162(5) 0.0210(5) -0.0008(4) 0.0073(5) -0.0024(5)
C23 0.0243(6) 0.0157(5) 0.0190(5) 0.0009(4) 0.0069(4) -0.0033(4)
C24 0.0254(6) 0.0181(5) 0.0183(5) 0.0011(4) 0.0058(4) -0.0003(4)
C25 0.0216(5) 0.0247(6) 0.0147(5) -0.0006(4) 0.0050(4) -0.0045(5)
C26 0.0215(6) 0.0225(6) 0.0170(5) -0.0025(4) 0.0063(4) -0.0049(4)
C27 0.0240(6) 0.0259(6) 0.0162(5) 0.0012(4) 0.0038(4) -0.0040(5)
C28 0.0214(6) 0.0288(6) 0.0191(5) -0.0007(5) 0.0039(4) -0.0040(5)
C29 0.0204(6) 0.0275(6) 0.0217(5) -0.0006(5) 0.0064(4) -0.0064(5)
C30 0.0224(6) 0.0220(6) 0.0176(5) -0.0015(4) 0.0067(4) -0.0038(4)
C31 0.0188(5) 0.0211(6) 0.0166(5) -0.0033(4) 0.0041(4) -0.0027(4)
C32 0.0210(6) 0.0373(7) 0.0226(6) 0.0028(5) 0.0016(5) -0.0060(5)
C33 0.0355(8) 0.0458(9) 0.0385(8) -0.0028(7) -0.0057(6) -0.0102(7)
C34 0.0259(7) 0.0679(11) 0.0388(8) 0.0223(8) -0.0038(6) -0.0082(7)
C35 0.0260(7) 0.0688(11) 0.0367(8) -0.0071(7) 0.0025(6) 0.0051(7)
C36 0.0211(5) 0.0232(6) 0.0209(5) 0.0013(5) 0.0070(4) -0.0037(5)
C37 0.0288(6) 0.0219(6) 0.0264(6) -0.0019(5) 0.0090(5) -0.0036(5)
C38 0.0275(6) 0.0275(6) 0.0203(5) 0.0016(5) 0.0089(5) 0.0002(5)
C39 0.0250(6) 0.0341(7) 0.0306(6) 0.0092(5) 0.0091(5) -0.0062(5)
C41 0.031(6) 0.071(5) 0.030(6) 0.004(5) 0.018(4) 0.002(5)
C42 0.018(2) 0.030(3) 0.028(3) 0.012(3) 0.007(2) 0.006(2)
C43 0.024(5) 0.022(3) 0.021(3) -0.004(3) 0.009(4) 0.003(3)
C44 0.055(4) 0.018(3) 0.028(3) -0.009(3) 0.024(2) -0.011(3)
C45 0.089(6) 0.082(5) 0.071(6) 0.006(5) 0.035(5) -0.003(5)
C46 0.124(9) 0.129(8) 0.059(5) 0.007(5) 0.026(7) 0.049(7)
C51 0.041(8) 0.117(7) 0.034(3) -0.006(5) 0.021(6) 0.008(5)
C52 0.065(4) 0.082(5) 0.043(4) 0.012(4) 0.018(3) -0.009(4)
C53 0.068(6) 0.093(6) 0.053(5) -0.008(5) 0.042(5) -0.008(5)
C54 0.055(5) 0.062(5) 0.061(5) 0.010(4) 0.031(3) 0.014(4)
C55 0.080(11) 0.106(9) 0.081(9) -0.020(8) 0.041(8) -0.034(8)

loop_
_atom_type_symbol
_atom_type_description
_atom_type_scat_dispersion_real
_atom_type_scat_dispersion_imag
_atom_type_scat_source
C C 0.0181 0.0091 'International Tables Vol C Tables 4.2.6.8 and 6.1.1.4'
H H 0.0000 0.0000 'International Tables Vol C Tables 4.2.6.8 and 6.1.1.4'
Al Al 0.2130 0.2455 'International Tables Vol C Tables 4.2.6.8 and 6.1.1.4'
N N 0.0311 0.0180 'International Tables Vol C Tables 4.2.6.8 and 6.1.1.4'
O O 0.0492 0.0322 'International Tables Vol C Tables 4.2.6.8 and 6.1.1.4'

loop_
_geom_angle_atom_site_label_1
_geom_angle_atom_site_label_2
_geom_angle_atom_site_label_3
_geom_angle
O1 Al1 O3 124.16(4)
O1 Al1 O2 102.45(4)
O3 Al1 O2 94.55(4)
O1 Al1 N1 115.37(4)
O3 Al1 N1 117.49(4)
O2 Al1 N1 89.75(4)
O1 Al1 N2 82.35(4)
O3 Al1 N2 89.52(4)
O2 Al1 N2 170.31(4)
N1 Al1 N2 80.57(4)
C1 O1 Al1 133.94(14)
C1A O1 Al1 130.6(7)
C18 N1 C19 112.01(8)
C18 N1 C23 108.60(8)
C19 N1 C23 110.77(9)
C18 N1 Al1 106.90(7)
C19 N1 Al1 108.18(7)
C23 N1 Al1 110.31(6)
C4 O2 Al1 135.87(8)
C24 N2 C25 115.49(9)
C24 N2 Al1 111.78(7)
C25 N2 Al1 113.95(7)
C24 N2 H2 108.0(10)
C25 N2 H2 106.9(9)
Al1 N2 H2 99.1(9)
C31 O3 Al1 135.45(7)
O1 C1 C2 108.3(3)
O1 C1 C3 110.0(2)
C2 C1 C3 109.7(3)
O1 C1 H1 109.6
C2 C1 H1 109.6
C3 C1 H1 109.6
C1 C2 H2A 109.5
C1 C2 H2B 109.5
H2A C2 H2B 109.5
C1 C2 H2C 109.5
H2A C2 H2C 109.5
H2B C2 H2C 109.5
C1 C3 H3A 109.5
C1 C3 H3B 109.5
H3A C3 H3B 109.5
C1 C3 H3C 109.5
H3A C3 H3C 109.5
H3B C3 H3C 109.5
C2A C1A C3A 116.0(16)
C2A C1A O1 111.8(13)
C3A C1A O1 104.6(8)
C2A C1A H1A 108.0
C3A C1A H1A 108.0
O1 C1A H1A 108.0
C1A C2A H2A1 109.5
C1A C2A H2A2 109.5
H2A1 C2A H2A2 109.5
C1A C2A H2A3 109.5
H2A1 C2A H2A3 109.5
H2A2 C2A H2A3 109.5
C1A C3A H3A1 109.5
C1A C3A H3A2 109.5
H3A1 C3A H3A2 109.5
C1A C3A H3A3 109.5
H3A1 C3A H3A3 109.5
H3A2 C3A H3A3 109.5
O2 C4 C9 120.09(10)
O2 C4 C5 121.35(10)
C9 C4 C5 118.55(10)
C6 C5 C4 117.95(11)
C6 C5 C10 120.82(10)
C4 C5 C10 121.22(10)
C5 C6 C7 124.17(11)
C5 C6 H6 117.9
C7 C6 H6 117.9
C8 C7 C6 116.55(10)
C8 C7 C14 122.68(11)
C6 C7 C14 120.76(11)
C7 C8 C9 121.73(11)
C7 C8 H8 119.1
C9 C8 H8 119.1
C8 C9 C4 121.00(11)
C8 C9 C18 118.64(10)
C4 C9 C18 120.15(10)
C11 C10 C12 109.72(10)
C11 C10 C13 107.57(11)
C12 C10 C13 107.78(11)
C11 C10 C5 109.37(10)
C12 C10 C5 109.80(10)
C13 C10 C5 112.55(10)
C10 C11 H11A 109.5
C10 C11 H11B 109.5
H11A C11 H11B 109.5
C10 C11 H11C 109.5
H11A C11 H11C 109.5
H11B C11 H11C 109.5
C10 C12 H12A 109.5
C10 C12 H12B 109.5
H12A C12 H12B 109.5
C10 C12 H12C 109.5
H12A C12 H12C 109.5
H12B C12 H12C 109.5
C10 C13 H13A 109.5
C10 C13 H13B 109.5
H13A C13 H13B 109.5
C10 C13 H13C 109.5
H13A C13 H13C 109.5
H13B C13 H13C 109.5
C16 C14 C15 109.51(13)
C16 C14 C17 107.46(12)
C15 C14 C17 108.34(11)
C16 C14 C7 111.08(11)
C15 C14 C7 109.36(10)
C17 C14 C7 111.03(10)
C14 C15 H15A 109.5
C14 C15 H15B 109.5
H15A C15 H15B 109.5
C14 C15 H15C 109.5
H15A C15 H15C 109.5
H15B C15 H15C 109.5
C14 C16 H16A 109.5
C14 C16 H16B 109.5
H16A C16 H16B 109.5
C14 C16 H16C 109.5
H16A C16 H16C 109.5
H16B C16 H16C 109.5
C14 C17 H17A 109.5
C14 C17 H17B 109.5
H17A C17 H17B 109.5
C14 C17 H17C 109.5
H17A C17 H17C 109.5
H17B C17 H17C 109.5
N1 C18 C9 114.96(9)
N1 C18 H18A 108.5
C9 C18 H18A 108.5
N1 C18 H18B 108.5
C9 C18 H18B 108.5
H18A C18 H18B 107.5
N1 C19 C20 114.25(9)
N1 C19 H19A 108.7
C20 C19 H19A 108.7
N1 C19 H19B 108.7
C20 C19 H19B 108.7
H19A C19 H19B 107.6
C19 C20 C21 110.64(9)
C19 C20 H20A 109.5
C21 C20 H20A 109.5
C19 C20 H20B 109.5
C21 C20 H20B 109.5
H20A C20 H20B 108.1
C22 C21 C20 109.96(10)
C22 C21 H21A 109.7
C20 C21 H21A 109.7
C22 C21 H21B 109.7
C20 C21 H21B 109.7
H21A C21 H21B 108.2
C21 C22 C23 112.88(10)
C21 C22 H22A 109.0
C23 C22 H22A 109.0
C21 C22 H22B 109.0
C23 C22 H22B 109.0
H22A C22 H22B 107.8
N1 C23 C24 107.76(9)
N1 C23 C22 113.75(9)
C24 C23 C22 114.05(10)
N1 C23 H23 106.9
C24 C23 H23 106.9
C22 C23 H23 106.9
N2 C24 C23 105.42(9)
N2 C24 H24A 110.7
C23 C24 H24A 110.7
N2 C24 H24B 110.7
C23 C24 H24B 110.7
H24A C24 H24B 108.8
N2 C25 C26 112.93(9)
N2 C25 H25A 109.0
C26 C25 H25A 109.0
N2 C25 H25B 109.0
C26 C25 H25B 109.0
H25A C25 H25B 107.8
C27 C26 C31 120.99(10)
C27 C26 C25 119.03(10)
C31 C26 C25 119.86(10)
C28 C27 C26 121.64(11)
C28 C27 H27 119.2
C26 C27 H27 119.2
C27 C28 C29 116.51(11)
C27 C28 C32 123.35(11)
C29 C28 C32 120.15(11)
C30 C29 C28 124.34(11)
C30 C29 H29 117.8
C28 C29 H29 117.8
C29 C30 C31 117.78(10)
C29 C30 C36 120.61(10)
C31 C30 C36 121.60(10)
O3 C31 C26 120.57(10)
O3 C31 C30 120.67(10)
C26 C31 C30 118.75(10)
C34 C32 C33 108.49(12)
C34 C32 C28 112.41(11)
C33 C32 C28 109.84(11)
C34 C32 C35 107.53(13)
C33 C32 C35 108.52(12)
C28 C32 C35 109.93(10)
C32 C33 H33A 109.5
C32 C33 H33B 109.5
H33A C33 H33B 109.5
C32 C33 H33C 109.5
H33A C33 H33C 109.5
H33B C33 H33C 109.5
C32 C34 H34A 109.5
C32 C34 H34B 109.5
H34A C34 H34B 109.5
C32 C34 H34C 109.5
H34A C34 H34C 109.5
H34B C34 H34C 109.5
C32 C35 H35A 109.5
C32 C35 H35B 109.5
H35A C35 H35B 109.5
C32 C35 H35C 109.5
H35A C35 H35C 109.5
H35B C35 H35C 109.5
C37 C36 C30 109.54(9)
C37 C36 C39 107.00(10)
C30 C36 C39 112.16(10)
C37 C36 C38 110.74(10)
C30 C36 C38 109.96(9)
C39 C36 C38 107.39(10)
C36 C37 H37A 109.5
C36 C37 H37B 109.5
H37A C37 H37B 109.5
C36 C37 H37C 109.5
H37A C37 H37C 109.5
H37B C37 H37C 109.5
C36 C38 H38A 109.5
C36 C38 H38B 109.5
H38A C38 H38B 109.5
C36 C38 H38C 109.5
H38A C38 H38C 109.5
H38B C38 H38C 109.5
C36 C39 H39A 109.5
C36 C39 H39B 109.5
H39A C39 H39B 109.5
C36 C39 H39C 109.5
H39A C39 H39C 109.5
H39B C39 H39C 109.5
C42 C41 H41A 109.5
C42 C41 H41B 109.5
H41A C41 H41B 109.5
C42 C41 H41C 109.5
H41A C41 H41C 109.5
H41B C41 H41C 109.5
C41 C42 C43 115.6(9)
C41 C42 H42A 108.4
C43 C42 H42A 108.4
C41 C42 H42B 108.4
C43 C42 H42B 108.4
H42A C42 H42B 107.4
C42 C43 C44 117.8(7)
C42 C43 H43A 107.9
C44 C43 H43A 107.9
C42 C43 H43B 107.9
C44 C43 H43B 107.9
H43A C43 H43B 107.2
C45 C44 C43 123.2(10)
C45 C44 H44A 106.5
C43 C44 H44A 106.5
C45 C44 H44B 106.5
C43 C44 H44B 106.5
H44A C44 H44B 106.5
C46 C45 C44 156(2)
C46 C45 H45A 97.4
C44 C45 H45A 97.4
C46 C45 H45B 97.4
C44 C45 H45B 97.4
H45A C45 H45B 103.6
C45 C46 H46A 109.5
C45 C46 H46B 109.5
H46A C46 H46B 109.5
C45 C46 H46C 109.5
H46A C46 H46C 109.5
H46B C46 H46C 109.5
C52 C51 H51A 109.5
C52 C51 H51B 109.5
H51A C51 H51B 109.5
C52 C51 H51C 109.5
H51A C51 H51C 109.5
H51B C51 H51C 109.5
C53 C52 C51 148.5(11)
C53 C52 H52A 99.6
C51 C52 H52A 99.6
C53 C52 H52B 99.6
C51 C52 H52B 99.6
H52A C52 H52B 104.1
C54 C53 C52 156.4(14)
C54 C53 H53A 97.3
C52 C53 H53A 97.3
C54 C53 H53B 97.3
C52 C53 H53B 97.3
H53A C53 H53B 103.6
C53 C54 C55 158.9(15)
C53 C54 H54A 96.5
C55 C54 H54A 96.5
C53 C54 H54B 96.5
C55 C54 H54B 96.5
H54A C54 H54B 103.4
C54 C55 H55A 109.5
C54 C55 H55B 109.5
H55A C55 H55B 109.5
C54 C55 H55C 109.5
H55A C55 H55C 109.5
H55B C55 H55C 109.5

loop_
_geom_bond_atom_site_label_1
_geom_bond_atom_site_label_2
_geom_bond_distance
Al1 O1 1.7400(9)
Al1 O3 1.7730(8)
Al1 O2 1.7991(8)
Al1 N1 2.0672(10)
Al1 N2 2.1072(10)
O1 C1 1.402(3)
O1 C1A 1.519(15)
N1 C18 1.5019(14)
N1 C19 1.5039(14)
N1 C23 1.5089(14)
O2 C4 1.3365(13)
N2 C24 1.4697(15)
N2 C25 1.4793(14)
N2 H2 0.877(15)
O3 C31 1.3535(13)
C1 C2 1.525(6)
C1 C3 1.525(3)
C1 H1 1.0000
C2 H2A 0.9800
C2 H2B 0.9800
C2 H2C 0.9800
C3 H3A 0.9800
C3 H3B 0.9800
C3 H3C 0.9800
C1A C2A 1.41(3)
C1A C3A 1.505(17)
C1A H1A 1.0000
C2A H2A1 0.9800
C2A H2A2 0.9800
C2A H2A3 0.9800
C3A H3A1 0.9800
C3A H3A2 0.9800
C3A H3A3 0.9800
C4 C9 1.4051(16)
C4 C5 1.4207(16)
C5 C6 1.3968(15)
C5 C10 1.5342(16)
C6 C7 1.3977(17)
C6 H6 0.9500
C7 C8 1.3870(17)
C7 C14 1.5399(15)
C8 C9 1.3959(15)
C8 H8 0.9500
C9 C18 1.5074(16)
C10 C11 1.5297(17)
C10 C12 1.5332(17)
C10 C13 1.5340(17)
C11 H11A 0.9800
C11 H11B 0.9800
C11 H11C 0.9800
C12 H12A 0.9800
C12 H12B 0.9800
C12 H12C 0.9800
C13 H13A 0.9800
C13 H13B 0.9800
C13 H13C 0.9800
C14 C16 1.5299(19)
C14 C15 1.5304(18)
C14 C17 1.5309(18)
C15 H15A 0.9800
C15 H15B 0.9800
C15 H15C 0.9800
C16 H16A 0.9800
C16 H16B 0.9800
C16 H16C 0.9800
C17 H17A 0.9800
C17 H17B 0.9800
C17 H17C 0.9800
C18 H18A 0.9900
C18 H18B 0.9900
C19 C20 1.5235(16)
C19 H19A 0.9900
C19 H19B 0.9900
C20 C21 1.5285(17)
C20 H20A 0.9900
C20 H20B 0.9900
C21 C22 1.5250(17)
C21 H21A 0.9900
C21 H21B 0.9900
C22 C23 1.5291(16)
C22 H22A 0.9900
C22 H22B 0.9900
C23 C24 1.5253(15)
C23 H23 1.0000
C24 H24A 0.9900
C24 H24B 0.9900
C25 C26 1.5066(15)
C25 H25A 0.9900
C25 H25B 0.9900
C26 C27 1.3957(16)
C26 C31 1.4024(16)
C27 C28 1.3890(17)
C27 H27 0.9500
C28 C29 1.3968(17)
C28 C32 1.5385(16)
C29 C30 1.3944(16)
C29 H29 0.9500
C30 C31 1.4209(16)
C30 C36 1.5377(16)
C32 C34 1.5242(19)
C32 C33 1.527(2)
C32 C35 1.539(2)
C33 H33A 0.9800
C33 H33B 0.9800
C33 H33C 0.9800
C34 H34A 0.9800
C34 H34B 0.9800
C34 H34C 0.9800
C35 H35A 0.9800
C35 H35B 0.9800
C35 H35C 0.9800
C36 C37 1.5376(17)
C36 C39 1.5383(16)
C36 C38 1.5413(16)
C37 H37A 0.9800
C37 H37B 0.9800
C37 H37C 0.9800
C38 H38A 0.9800
C38 H38B 0.9800
C38 H38C 0.9800
C39 H39A 0.9800
C39 H39B 0.9800
C39 H39C 0.9800
C41 C42 1.560(13)
C41 H41A 0.9800
C41 H41B 0.9800
C41 H41C 0.9800
C42 C43 1.578(8)
C42 H42A 0.9900
C42 H42B 0.9900
C43 C44 1.585(8)
C43 H43A 0.9900
C43 H43B 0.9900
C44 C45 1.480(13)
C44 H44A 0.9900
C44 H44B 0.9900
C45 C46 1.374(15)
C45 H45A 0.9900
C45 H45B 0.9900
C46 H46A 0.9800
C46 H46B 0.9800
C46 H46C 0.9800
C51 C52 1.588(13)
C51 H51A 0.9800
C51 H51B 0.9800
C51 H51C 0.9800
C52 C53 1.511(13)
C52 H52A 0.9900
C52 H52B 0.9900
C53 C54 1.451(11)
C53 H53A 0.9900
C53 H53B 0.9900
C54 C55 1.509(13)
C54 H54A 0.9900
C54 H54B 0.9900
C55 H55A 0.9800
C55 H55B 0.9800
C55 H55C 0.9800

loop_
_geom_torsion_atom_site_label_1
_geom_torsion_atom_site_label_2
_geom_torsion_atom_site_label_3
_geom_torsion_atom_site_label_4
_geom_torsion
O3 Al1 O1 C1 112.32(19)
O2 Al1 O1 C1 8.0(2)
N1 Al1 O1 C1 -87.8(2)
N2 Al1 O1 C1 -163.5(2)
O3 Al1 O1 C1A 84.0(7)
O2 Al1 O1 C1A -20.3(7)
N1 Al1 O1 C1A -116.0(7)
N2 Al1 O1 C1A 168.2(7)
O1 Al1 O2 C4 -95.88(11)
O3 Al1 O2 C4 137.65(10)
N1 Al1 O2 C4 20.09(11)
O1 Al1 O3 C31 92.90(11)
O2 Al1 O3 C31 -158.71(10)
N1 Al1 O3 C31 -66.61(11)
N2 Al1 O3 C31 12.49(10)
Al1 O1 C1 C2 -125.9(2)
Al1 O1 C1 C3 114.29(19)
Al1 O1 C1A C2A -147.3(12)
Al1 O1 C1A C3A 86.3(12)
Al1 O2 C4 C9 0.28(17)
Al1 O2 C4 C5 -178.87(8)
O2 C4 C5 C6 -179.52(10)
C9 C4 C5 C6 1.33(16)
O2 C4 C5 C10 -0.29(16)
C9 C4 C5 C10 -179.45(10)
C4 C5 C6 C7 -0.25(18)
C10 C5 C6 C7 -179.48(11)
C5 C6 C7 C8 -1.61(18)
C5 C6 C7 C14 179.36(11)
C6 C7 C8 C9 2.43(17)
C14 C7 C8 C9 -178.57(11)
C7 C8 C9 C4 -1.43(17)
C7 C8 C9 C18 173.27(11)
O2 C4 C9 C8 -179.70(10)
C5 C4 C9 C8 -0.54(16)
O2 C4 C9 C18 5.68(16)
C5 C4 C9 C18 -175.15(10)
C6 C5 C10 C11 -120.10(12)
C4 C5 C10 C11 60.69(14)
C6 C5 C10 C12 119.45(12)
C4 C5 C10 C12 -59.75(14)
C6 C5 C10 C13 -0.60(16)
C4 C5 C10 C13 -179.81(11)
C8 C7 C14 C16 144.97(13)
C6 C7 C14 C16 -36.06(17)
C8 C7 C14 C15 -94.04(14)
C6 C7 C14 C15 84.93(15)
C8 C7 C14 C17 25.46(16)
C6 C7 C14 C17 -155.57(12)
C19 N1 C18 C9 -52.05(12)
C23 N1 C18 C9 -174.71(9)
Al1 N1 C18 C9 66.28(10)
C8 C9 C18 N1 140.49(10)
C4 C9 C18 N1 -44.77(14)
C18 N1 C19 C20 -69.14(12)
C23 N1 C19 C20 52.28(12)
Al1 N1 C19 C20 173.30(8)
N1 C19 C20 C21 -56.16(13)
C19 C20 C21 C22 55.05(13)
C20 C21 C22 C23 -53.61(13)
C18 N1 C23 C24 -158.39(9)
C19 N1 C23 C24 78.21(11)
Al1 N1 C23 C24 -41.55(10)
C18 N1 C23 C22 74.13(11)
C19 N1 C23 C22 -49.27(12)
Al1 N1 C23 C22 -169.02(8)
C21 C22 C23 N1 51.63(13)
C21 C22 C23 C24 -72.51(12)
C25 N2 C24 C23 -173.55(9)
Al1 N2 C24 C23 -41.11(10)
N1 C23 C24 N2 53.30(11)
C22 C23 C24 N2 -179.40(9)
C24 N2 C25 C26 72.04(13)
Al1 N2 C25 C26 -59.39(11)
N2 C25 C26 C27 -136.49(11)
N2 C25 C26 C31 47.55(15)
C31 C26 C27 C28 0.20(18)
C25 C26 C27 C28 -175.71(11)
C26 C27 C28 C29 -0.13(18)
C26 C27 C28 C32 179.83(11)
C27 C28 C29 C30 0.28(19)
C32 C28 C29 C30 -179.69(11)
C28 C29 C30 C31 -0.47(18)
C28 C29 C30 C36 178.34(11)
Al1 O3 C31 C26 -28.16(16)
Al1 O3 C31 C30 153.03(9)
C27 C26 C31 O3 -179.22(10)
C25 C26 C31 O3 -3.34(16)
C27 C26 C31 C30 -0.39(17)
C25 C26 C31 C30 175.49(10)
C29 C30 C31 O3 179.34(10)
C36 C30 C31 O3 0.54(16)
C29 C30 C31 C26 0.51(16)
C36 C30 C31 C26 -178.29(10)
C27 C28 C32 C34 -7.01(19)
C29 C28 C32 C34 172.96(13)
C27 C28 C32 C33 -127.90(14)
C29 C28 C32 C33 52.06(16)
C27 C28 C32 C35 112.75(15)
C29 C28 C32 C35 -67.29(16)
C29 C30 C36 C37 -118.40(12)
C31 C30 C36 C37 60.36(14)
C29 C30 C36 C39 0.25(16)
C31 C30 C36 C39 179.02(11)
C29 C30 C36 C38 119.68(12)
C31 C30 C36 C38 -61.56(14)
C41 C42 C43 C44 -179.3(9)
C42 C43 C44 C45 178.8(14)
C43 C44 C45 C46 -92(5)
C51 C52 C53 C54 -173(2)
C52 C53 C54 C55 175(4)
